data_1564290
loop_
_publ_author_name
'Boukhemis, Ouafa'
'Bendjeddou, Lamia'
'Platas-Iglesias, Carlos'
'Esteban-G\'omez, David'
'Carcelli, Mauro'
'Merazig, Hocine'

_publ_section_title
;
 Hydrothermal synthesis of six new lanthanides coordination polymers based
 on 1-H-benzimidazole-5-carboxylic acid: Structure, Hirshfeld analysis,
 thermal and spectroscopic properties
;
_journal_name_full 'Inorganica Chimica Acta'
_journal_page_first 119740
_journal_paper_doi 10.1016/j.ica.2020.119740
_journal_volume 510
_journal_year 2020
_chemical_absolute_configuration .
_chemical_compound_source 'synthesis as described'
_chemical_formula_moiety 'C24 H17 Eu N6 O7 '
_chemical_formula_sum 'C24 H17 Eu N6 O7'
_chemical_formula_weight 653.4
_chemical_name_systematic
;
Catena-Poly [aqua( \m3-1H-benzimidazole-5-carboxylato \k4 N:O^5^ ,O^5^', O^5^')
( \m2-1H-benzimidazole-5-carboxylato \k2 O^5^ ,O^5^') (
\m2-1H-benzimidazole-5-carboxylato \k2 O^5^ ,O^5^')europium(III)]
;
_space_group_IT_number 2
_space_group_name_Hall '-P 1'
_space_group_name_H-M_alt 'P -1'
_symmetry_cell_setting triclinic
_symmetry_Int_Tables_number 2
_symmetry_space_group_name_Hall '-P 1'
_symmetry_space_group_name_H-M 'P -1'
_atom_sites_solution_primary direct
_atom_sites_solution_secondary difmap
_cell_angle_alpha 103.570(3)
_cell_angle_beta 97.571(3)
_cell_angle_gamma 109.600(3)
_cell_formula_units_Z 2
_cell_length_a 8.8565(4)
_cell_length_b 11.7017(5)
_cell_length_c 12.2376(5)
_cell_measurement_reflns_used 9899
_cell_measurement_temperature 296
_cell_measurement_theta_max 32.49
_cell_measurement_theta_min 3.38
_cell_volume 1130.33(9)
_computing_cell_refinement 'SAINT (Bruker, 2006)'
_computing_data_collection 'APEX2 (Bruker, 2006)'
_computing_data_reduction SAINT
_computing_molecular_graphics 'ORTEPIII (Farrugia, 2012)'
_computing_publication_material
;
WinGX (Farrugia, 2012), 
Mercury (Version 1.4; Macrae <i>et al.</i>, 2006) and POVRay
(Persistence of Vision Team, 2004)
;
_computing_structure_refinement 'SHELXL-97 (Sheldrick, 2008)'
_computing_structure_solution 'SIR2002 (Burla et al, 2003)'
_diffrn_ambient_temperature 296
_diffrn_measured_fraction_theta_full 0.982
_diffrn_measured_fraction_theta_max 0.984
_diffrn_measurement_device 'Bruker APEX-II CCD'
_diffrn_measurement_method '\f and \w scans'
_diffrn_radiation_monochromator graphite
_diffrn_radiation_probe x-ray
_diffrn_radiation_source 'fine-focus sealed tube'
_diffrn_radiation_type MoK\a
_diffrn_radiation_wavelength 0.71073
_diffrn_reflns_av_R_equivalents 0.0536
_diffrn_reflns_av_unetI/netI 0.0480
_diffrn_reflns_limit_h_max 11
_diffrn_reflns_limit_h_min -11
_diffrn_reflns_limit_k_max 14
_diffrn_reflns_limit_k_min -14
_diffrn_reflns_limit_l_max 15
_diffrn_reflns_limit_l_min -15
_diffrn_reflns_number 17994
_diffrn_reflns_theta_full 25.242
_diffrn_reflns_theta_max 26.371
_diffrn_reflns_theta_min 2.508
_exptl_absorpt_coefficient_mu 2.837
_exptl_absorpt_correction_T_max 0.7464
_exptl_absorpt_correction_T_min 0.6191
_exptl_absorpt_correction_type multi-scan
_exptl_absorpt_process_details
;
SADABS-2014/5 (Bruker,2014) was used for absorption correction.
wR2(int) was 0.0632 before and 0.0252 after correction.
The Ratio of minimum to maximum transmission is 0.8295.
The \l/2 correction factor is 0.00150.
;
_exptl_crystal_colour brown
_exptl_crystal_density_diffrn 1.92
_exptl_crystal_density_method 'not measured'
_exptl_crystal_description plate
_exptl_crystal_F_000 644
_exptl_crystal_size_max 0.1
_exptl_crystal_size_mid 0.09
_exptl_crystal_size_min 0.08
_refine_diff_density_max 1.881
_refine_diff_density_min -0.734
_refine_diff_density_rms 0.118
_refine_ls_extinction_method none
_refine_ls_goodness_of_fit_ref 1.074
_refine_ls_hydrogen_treatment mixed
_refine_ls_matrix_type full
_refine_ls_number_parameters 349
_refine_ls_number_reflns 6284
_refine_ls_number_restraints 3
_refine_ls_restrained_S_all 1.074
_refine_ls_R_factor_all 0.0389
_refine_ls_R_factor_gt 0.0309
_refine_ls_shift/su_max 0.002
_refine_ls_shift/su_mean 0.00
_refine_ls_structure_factor_coef Fsqd
_refine_ls_weighting_details 'W=1/[\S^2^(FO^2^)+(0.0294P)^2^+0.5371P] WHERE P=(FO^2^+2FC^2^)/3'
_refine_ls_weighting_scheme calc
_refine_ls_wR_factor_gt 0.0657
_refine_ls_wR_factor_ref 0.0700
_reflns_number_gt 3974
_reflns_number_total 4550
_reflns_threshold_expression >2sigma(I)
_cod_data_source_file ICA-2020-510-119740.cif
_cod_data_source_block 5
_cod_original_formula_sum 'C24 H17 Eu N6 O7 '
_cod_database_code 1564290

loop_
_symmetry_equiv_pos_as_xyz
x,y,z
-x,-y,-z

loop_
_atom_site_label
_atom_site_type_symbol
_atom_site_fract_x
_atom_site_fract_y
_atom_site_fract_z
_atom_site_U_iso_or_equiv
_atom_site_adp_type
_atom_site_occupancy
_atom_site_site_symmetry_order
_atom_site_calc_flag
_atom_site_refinement_flags_posn
_atom_site_refinement_flags_adp
_atom_site_refinement_flags_occupancy
_atom_site_disorder_assembly
_atom_site_disorder_group
Eu1 Eu 0.23244(2) 0.11664(2) 0.51195(2) 0.01955(8) Uani 1 1 d . . . . .
O3 O 0.4947(3) 0.1597(2) 0.6369(2) 0.0242(6) Uani 1 1 d . . . . .
O7 O 0.1098(3) 0.2667(2) 0.5046(3) 0.0262(6) Uani 1 1 d . . . . .
O2 O -0.0683(3) -0.0523(3) 0.6812(2) 0.0285(7) Uani 1 1 d . . . . .
O1W O 0.3561(4) 0.0082(3) 0.3764(3) 0.0261(6) Uani 1 1 d D . . . .
H2W H 0.359(6) 0.022(4) 0.312(2) 0.039 Uiso 1 1 d D . . . .
H1W H 0.395(6) -0.048(3) 0.379(4) 0.039 Uiso 1 1 d D . . . .
O1 O 0.1477(3) 0.1192(3) 0.6886(2) 0.0271(6) Uani 1 1 d . . . . .
O5 O -0.1075(3) 0.0976(2) 0.4931(2) 0.0253(6) Uani 1 1 d . . . . .
O4 O 0.4352(3) 0.3299(3) 0.6832(3) 0.0294(7) Uani 1 1 d . . . . .
N5 N -0.5737(4) 0.2762(3) 0.4313(3) 0.0236(7) Uani 1 1 d . . . . .
C16 C 1.2599(6) 0.4712(4) 0.8753(4) 0.0373(11) Uani 1 1 d . . . . .
H16 H 1.370236 0.481765 0.890711 0.045 Uiso 1 1 calc R . . . .
N1 N 0.5400(5) 0.1880(4) 1.0750(3) 0.0325(8) Uani 1 1 d . . . . .
H1N H 0.616340 0.250581 1.065099 0.039 Uiso 1 1 calc R . . . .
N3 N 1.1368(4) 0.3587(3) 0.8161(3) 0.0341(9) Uani 1 1 d . . . . .
H3N H 1.146681 0.287532 0.788715 0.041 Uiso 1 1 calc R . . . .
C22 C -0.4088(5) 0.2965(3) 0.4286(3) 0.0202(8) Uani 1 1 d . . . . .
N4 N 1.2086(5) 0.5644(4) 0.9091(3) 0.0372(9) Uani 1 1 d . . . . .
C7 C 0.3145(5) 0.1215(4) 0.8971(4) 0.0281(9) Uani 1 1 d . . . . .
H7 H 0.367158 0.183902 0.864648 0.034 Uiso 1 1 calc R . . . .
C19 C -0.0903(5) 0.3734(3) 0.3989(3) 0.0213(8) Uani 1 1 d . . . . .
H19 H 0.017347 0.397783 0.389528 0.026 Uiso 1 1 calc R . . . .
C8 C 0.5455(6) 0.1406(4) 1.1646(4) 0.0347(11) Uani 1 1 d . . . . .
H8 H 0.636811 0.173725 1.226218 0.042 Uiso 1 1 calc R . . . .
N2 N 0.4117(5) 0.0439(4) 1.1587(3) 0.0353(9) Uani 1 1 d . . . . .
C20 C -0.1855(5) 0.4378(4) 0.3684(4) 0.0223(8) Uani 1 1 d . . . . .
H20 H -0.144852 0.504844 0.338112 0.027 Uiso 1 1 calc R . . . .
C18 C -0.1525(5) 0.2713(3) 0.4441(3) 0.0200(8) Uani 1 1 d . . . . .
N6 N -0.4714(4) 0.4388(3) 0.3623(3) 0.0240(7) Uani 1 1 d . . . . .
H6N H -0.467884 0.500395 0.334410 0.029 Uiso 1 1 calc R . . . .
C3 C 0.0819(6) -0.0651(4) 0.8936(4) 0.0325(10) Uani 1 1 d . . . . .
H3 H -0.021189 -0.127010 0.854826 0.039 Uiso 1 1 calc R . . . .
C15 C 0.8296(5) 0.3004(4) 0.7534(4) 0.0290(10) Uani 1 1 d . . . . .
H15 H 0.800843 0.214465 0.716597 0.035 Uiso 1 1 calc R . . . .
C10 C 0.7130(5) 0.3548(4) 0.7563(4) 0.0269(9) Uani 1 1 d . . . . .
C23 C -0.3127(5) 0.2313(4) 0.4575(3) 0.0208(8) Uani 1 1 d . . . . .
H23 H -0.354845 0.162315 0.485212 0.025 Uiso 1 1 calc R . . . .
C24 C -0.6006(5) 0.3645(4) 0.3917(4) 0.0258(9) Uani 1 1 d . . . . .
H24 H -0.701003 0.374403 0.384718 0.031 Uiso 1 1 calc R . . . .
C9 C 0.5378(5) 0.2777(4) 0.6905(4) 0.0237(9) Uani 1 1 d . . . . .
C1 C 0.0719(5) 0.0306(4) 0.7295(4) 0.0252(9) Uani 1 1 d . . . . .
C14 C 0.9921(5) 0.3802(4) 0.8082(4) 0.0264(9) Uani 1 1 d . . . . .
C2 C 0.1580(5) 0.0286(4) 0.8426(4) 0.0250(9) Uani 1 1 d . . . . .
C12 C 0.9197(6) 0.5617(4) 0.8715(4) 0.0350(11) Uani 1 1 d . . . . .
H12 H 0.947602 0.646901 0.910684 0.042 Uiso 1 1 calc R . . . .
C4 C 0.1540(6) -0.0682(4) 0.9976(4) 0.0341(10) Uani 1 1 d . . . . .
H4 H 0.101695 -0.130724 1.029985 0.041 Uiso 1 1 calc R . . . .
C11 C 0.7592(5) 0.4837(4) 0.8167(4) 0.0319(10) Uani 1 1 d . . . . .
H11 H 0.678242 0.517721 0.819870 0.038 Uiso 1 1 calc R . . . .
C5 C 0.3104(5) 0.0265(4) 1.0545(4) 0.0293(10) Uani 1 1 d . . . . .
C13 C 1.0389(5) 0.5089(4) 0.8665(4) 0.0288(9) Uani 1 1 d . . . . .
C6 C 0.3869(5) 0.1158(4) 1.0018(4) 0.0262(9) Uani 1 1 d . . . . .
C21 C -0.3450(5) 0.3983(3) 0.3849(3) 0.0194(8) Uani 1 1 d . . . . .
C17 C -0.0433(5) 0.2078(4) 0.4830(3) 0.0216(8) Uani 1 1 d . . . . .

loop_
_atom_site_aniso_label
_atom_site_aniso_U_11
_atom_site_aniso_U_22
_atom_site_aniso_U_33
_atom_site_aniso_U_23
_atom_site_aniso_U_13
_atom_site_aniso_U_12
Eu1 0.01427(11) 0.01839(11) 0.02823(13) 0.01117(8) 0.00326(8) 0.00672(8)
O3 0.0196(14) 0.0225(14) 0.0306(16) 0.0087(12) 0.0011(12) 0.0094(12)
O7 0.0158(14) 0.0231(14) 0.0434(18) 0.0145(13) 0.0044(13) 0.0096(12)
O2 0.0182(15) 0.0383(17) 0.0258(16) 0.0097(13) 0.0007(12) 0.0085(13)
O1W 0.0278(16) 0.0245(15) 0.0333(18) 0.0131(13) 0.0103(14) 0.0147(13)
O1 0.0250(16) 0.0301(15) 0.0291(17) 0.0134(13) 0.0073(13) 0.0105(13)
O5 0.0287(16) 0.0213(14) 0.0332(17) 0.0153(12) 0.0096(13) 0.0126(12)
O4 0.0215(15) 0.0258(15) 0.0445(19) 0.0150(13) 0.0054(13) 0.0112(12)
N5 0.0163(17) 0.0234(17) 0.035(2) 0.0143(15) 0.0067(15) 0.0081(14)
C16 0.021(2) 0.040(3) 0.045(3) 0.012(2) 0.000(2) 0.007(2)
N1 0.027(2) 0.034(2) 0.031(2) 0.0108(16) 0.0017(16) 0.0068(16)
N3 0.024(2) 0.0292(19) 0.043(2) 0.0089(17) -0.0022(17) 0.0083(16)
C22 0.019(2) 0.0197(19) 0.023(2) 0.0085(16) 0.0058(16) 0.0064(16)
N4 0.028(2) 0.037(2) 0.037(2) 0.0110(18) 0.0013(18) 0.0038(17)
C7 0.026(2) 0.028(2) 0.028(2) 0.0113(18) 0.0022(18) 0.0067(18)
C19 0.017(2) 0.0166(18) 0.027(2) 0.0072(16) 0.0041(17) 0.0027(16)
C8 0.036(3) 0.036(3) 0.026(2) 0.0010(19) -0.006(2) 0.016(2)
N2 0.038(2) 0.041(2) 0.026(2) 0.0094(17) 0.0025(17) 0.0163(19)
C20 0.021(2) 0.0200(19) 0.028(2) 0.0127(16) 0.0074(17) 0.0059(16)
C18 0.018(2) 0.0198(19) 0.025(2) 0.0091(16) 0.0039(16) 0.0086(16)
N6 0.0226(18) 0.0218(17) 0.035(2) 0.0168(15) 0.0067(15) 0.0115(15)
C3 0.028(2) 0.031(2) 0.034(3) 0.0115(19) 0.001(2) 0.0063(19)
C15 0.025(2) 0.021(2) 0.035(3) 0.0060(18) -0.0005(19) 0.0053(17)
C10 0.026(2) 0.026(2) 0.029(2) 0.0103(18) 0.0021(18) 0.0097(18)
C23 0.019(2) 0.0205(19) 0.025(2) 0.0124(16) 0.0051(16) 0.0069(16)
C24 0.020(2) 0.029(2) 0.036(3) 0.0158(19) 0.0065(18) 0.0154(18)
C9 0.021(2) 0.027(2) 0.025(2) 0.0119(17) 0.0054(17) 0.0077(17)
C1 0.023(2) 0.032(2) 0.027(2) 0.0102(18) 0.0061(18) 0.0174(19)
C14 0.022(2) 0.026(2) 0.031(2) 0.0110(18) 0.0036(18) 0.0079(17)
C2 0.025(2) 0.026(2) 0.025(2) 0.0093(17) 0.0022(17) 0.0110(18)
C12 0.037(3) 0.025(2) 0.038(3) 0.0033(19) 0.006(2) 0.010(2)
C4 0.040(3) 0.026(2) 0.033(3) 0.0143(19) 0.006(2) 0.006(2)
C11 0.028(2) 0.027(2) 0.041(3) 0.0103(19) 0.006(2) 0.0122(19)
C5 0.035(3) 0.032(2) 0.020(2) 0.0076(18) 0.0021(19) 0.014(2)
C13 0.028(2) 0.028(2) 0.027(2) 0.0082(18) 0.0026(18) 0.0079(19)
C6 0.021(2) 0.026(2) 0.026(2) 0.0041(17) -0.0001(17) 0.0056(17)
C21 0.018(2) 0.0189(18) 0.021(2) 0.0075(15) 0.0017(16) 0.0069(16)
C17 0.022(2) 0.0195(19) 0.026(2) 0.0077(16) 0.0037(17) 0.0109(17)

loop_
_geom_angle_atom_site_label_1
_geom_angle_atom_site_label_2
_geom_angle_atom_site_label_3
_geom_angle
_geom_angle_site_symmetry_1
_geom_angle_site_symmetry_2
_geom_angle_site_symmetry_3
_geom_angle_publ_flag
O1 Eu1 O1W 142.24(11) . . . yes
O1 Eu1 O3 80.99(9) . . . yes
O1 Eu1 O4 69.31(10) . . . yes
O1 Eu1 O5 67.28(8) . . . yes
O1 Eu1 O7 84.52(11) . . . yes
O1 Eu1 C9 76.23(11) . . . yes
O1 Eu1 C17 77.69(10) . . . yes
O1 Eu1 N5 136.79(11) . . 1_655 yes
O1 Eu1 O2 129.48(10) . . 2_556 yes
O1 Eu1 O5 73.60(10) . . 2_556 yes
O1W Eu1 O3 79.24(10) . . . yes
O1W Eu1 O4 118.20(11) . . . yes
O1W Eu1 O5 130.26(10) . . . yes
O1W Eu1 O7 132.94(12) . . . yes
O1W Eu1 C9 97.44(12) . . . yes
O1W Eu1 C17 133.65(11) . . . yes
O1W Eu1 N5 70.01(11) . . 1_655 yes
O1W Eu1 O2 70.47(11) . . 2_556 yes
O1W Eu1 O5 77.03(10) . . 2_556 yes
O3 Eu1 O4 50.09(9) . . . yes
O3 Eu1 O5 147.69(7) . . . yes
O3 Eu1 O7 125.43(9) . . . yes
O3 Eu1 C9 25.16(11) . . . yes
O3 Eu1 C17 143.50(9) . . . yes
O3 Eu1 N5 80.04(10) . . 1_655 yes
O2 Eu1 O3 148.23(9) 2_556 . . yes
O3 Eu1 O5 96.40(8) . . 2_556 yes
O4 Eu1 O5 109.60(8) . . . yes
O4 Eu1 O7 75.55(10) . . . yes
O4 Eu1 C9 25.19(11) . . . yes
O4 Eu1 C17 94.40(10) . . . yes
O4 Eu1 N5 68.70(11) . . 1_655 yes
O2 Eu1 O4 140.62(11) 2_556 . . yes
O4 Eu1 O5 132.69(9) . . 2_556 yes
O5 Eu1 O7 48.06(8) . . . yes
O5 Eu1 C9 132.25(10) . . . yes
O5 Eu1 C17 24.73(10) . . . yes
O5 Eu1 N5 119.08(9) . . 1_655 yes
O2 Eu1 O5 64.03(8) 2_556 . . yes
O5 Eu1 O5 80.86(8) . . 2_556 yes
O7 Eu1 C9 100.27(12) . . . yes
O7 Eu1 C17 23.68(11) . . . yes
O7 Eu1 N5 75.71(11) . . 1_655 yes
O2 Eu1 O7 73.12(11) 2_556 . . yes
O5 Eu1 O7 128.92(9) 2_556 . . yes
C9 Eu1 C17 119.55(12) . . . yes
N5 Eu1 C9 70.22(12) 1_655 . . yes
O2 Eu1 C9 151.02(12) 2_556 . . yes
O5 Eu1 C9 117.57(11) 2_556 . . yes
N5 Eu1 C17 95.78(12) 1_655 . . yes
O2 Eu1 C17 63.68(10) 2_556 . . yes
O5 Eu1 C17 105.41(11) 2_556 . . yes
O2 Eu1 N5 80.84(11) 2_556 . 1_655 yes
O5 Eu1 N5 146.95(10) 2_556 . 1_655 yes
O2 Eu1 O5 86.14(10) 2_556 . 2_556 yes
Eu1 O1 C1 132.7(3) . . . yes
Eu1 O2 C1 131.8(3) 2_556 . . yes
Eu1 O3 C9 101.0(3) . . . yes
Eu1 O4 C9 88.0(3) . . . yes
Eu1 O5 C17 80.7(2) . . . yes
Eu1 O5 Eu1 99.14(9) . . 2_556 yes
Eu1 O5 C17 173.3(2) 2_556 . . yes
Eu1 O7 C17 107.1(3) . . . yes
C6 N1 C8 106.1(4) . . . yes
H2W O1W H1W 108(5) . . . no
Eu1 O1W H1W 132(3) . . . no
Eu1 O1W H2W 120(3) . . . no
C5 N2 C8 103.1(4) . . . yes
C14 N3 C16 106.8(4) . . . yes
C13 N4 C16 104.4(4) . . . yes
Eu1 N5 C22 127.6(2) 1_455 . . yes
C22 N5 C24 104.0(3) . . . yes
Eu1 N5 C24 128.2(3) 1_455 . . yes
C21 N6 C24 107.1(3) . . . yes
O1 C1 O2 123.9(4) . . . yes
C6 N1 H1N 127.00 . . . no
C8 N1 H1N 127.00 . . . no
O2 C1 C2 118.9(4) . . . yes
O1 C1 C2 117.2(4) . . . yes
C1 C2 C3 120.5(4) . . . no
C3 C2 C7 120.4(4) . . . no
C1 C2 C7 119.1(4) . . . no
C16 N3 H3 127.00 . . . no
C2 C3 C4 122.3(5) . . . no
C14 N3 H3N 127.00 . . . no
C3 C4 C5 117.8(4) . . . no
C4 C5 C6 119.5(4) . . . no
N2 C5 C4 129.7(4) . . . yes
N2 C5 C6 110.8(4) . . . yes
C21 N6 H6N 126.00 . . . no
N1 C6 C5 105.1(4) . . . yes
N1 C6 C7 131.5(4) . . . yes
C5 C6 C7 123.4(4) . . . no
C24 N6 H6N 126.00 . . . no
C2 C7 C6 116.5(4) . . . no
N1 C8 N2 114.9(4) . . . yes
Eu1 C9 C10 165.7(3) . . . yes
O3 C9 O4 119.7(4) . . . yes
Eu1 C9 O4 66.9(3) . . . yes
O4 C9 C10 120.3(4) . . . yes
O3 C9 C10 119.9(4) . . . yes
Eu1 C9 O3 53.8(2) . . . yes
C9 C10 C11 119.7(4) . . . no
C9 C10 C15 120.1(4) . . . no
C11 C10 C15 120.1(4) . . . no
C10 C11 C12 122.5(4) . . . no
C11 C12 C13 117.9(4) . . . no
N4 C13 C12 130.6(4) . . . yes
N4 C13 C14 109.9(4) . . . yes
C12 C13 C14 119.4(4) . . . no
C13 C14 C15 123.0(4) . . . no
N3 C14 C15 131.7(4) . . . yes
N3 C14 C13 105.3(4) . . . yes
C10 C15 C14 117.0(4) . . . no
N3 C16 N4 113.6(5) . . . yes
Eu1 C17 O5 74.5(2) . . . yes
O5 C17 O7 122.4(4) . . . yes
Eu1 C17 O7 49.2(2) . . . yes
Eu1 C17 C18 162.3(3) . . . yes
O7 C17 C18 118.3(4) . . . yes
O5 C17 C18 119.4(4) . . . yes
C17 C18 C19 120.3(4) . . . no
C17 C18 C23 118.9(3) . . . no
C19 C18 C23 120.8(4) . . . no
C18 C19 C20 121.4(4) . . . no
C19 C20 C21 117.1(4) . . . no
C20 C21 C22 122.2(4) . . . no
N6 C21 C22 105.6(4) . . . yes
N6 C21 C20 132.2(4) . . . yes
N5 C22 C23 130.6(4) . . . yes
N5 C22 C21 109.1(4) . . . yes
C21 C22 C23 120.2(4) . . . no
C18 C23 C22 118.3(4) . . . no
N5 C24 N6 114.2(4) . . . yes
C2 C3 H3 119.00 . . . no
C4 C3 H3 119.00 . . . no
C3 C4 H4 121.00 . . . no
C5 C4 H4 121.00 . . . no
C2 C7 H7 122.00 . . . no
C6 C7 H7 122.00 . . . no
N1 C8 H8 123.00 . . . no
N2 C8 H8 123.00 . . . no
C10 C11 H11 119.00 . . . no
C12 C11 H11 119.00 . . . no
C11 C12 H12 121.00 . . . no
C13 C12 H12 121.00 . . . no
C10 C15 H15 121.00 . . . no
C14 C15 H15 122.00 . . . no
N3 C16 H16 123.00 . . . no
N4 C16 H16 123.00 . . . no
C18 C19 H19 119.00 . . . no
C20 C19 H19 119.00 . . . no
C19 C20 H20 121.00 . . . no
C21 C20 H20 121.00 . . . no
C18 C23 H23 121.00 . . . no
C22 C23 H23 121.00 . . . no
N5 C24 H24 123.00 . . . no
N6 C24 H24 123.00 . . . no

loop_
_geom_bond_atom_site_label_1
_geom_bond_atom_site_label_2
_geom_bond_distance
_geom_bond_site_symmetry_1
_geom_bond_site_symmetry_2
_geom_bond_publ_flag
Eu1 O1 2.377(3) . . yes
Eu1 O1W 2.446(4) . . yes
Eu1 O3 2.430(3) . . yes
Eu1 O4 2.719(3) . . yes
Eu1 O5 2.917(3) . . yes
Eu1 O7 2.366(3) . . yes
Eu1 N5 2.563(4) . 1_655 yes
Eu1 O2 2.407(2) . 2_556 yes
Eu1 O5 2.358(2) . 2_556 yes
O1 C1 1.281(6) . . yes
O2 C1 1.250(6) . . yes
O3 C9 1.280(5) . . yes
O4 C9 1.258(6) . . yes
O5 C17 1.266(5) . . yes
O7 C17 1.256(5) . . yes
N1 C6 1.382(6) . . yes
N1 C8 1.342(6) . . yes
O1W H2W 0.84(3) . . no
O1W H1W 0.84(5) . . no
N2 C8 1.315(7) . . yes
N2 C5 1.388(6) . . yes
N3 C14 1.382(6) . . yes
N3 C16 1.352(6) . . yes
N4 C16 1.318(7) . . yes
N4 C13 1.390(7) . . yes
N5 C22 1.405(6) . . yes
N5 C24 1.315(6) . . yes
N6 C21 1.375(6) . . yes
N6 C24 1.335(6) . . yes
N1 H1N 0.8600 . . no
C1 C2 1.499(7) . . no
C2 C7 1.398(7) . . no
C2 C3 1.408(7) . . no
C3 C4 1.361(7) . . no
N3 H3N 0.8600 . . no
C4 C5 1.409(7) . . no
C5 C6 1.387(7) . . no
N6 H6N 0.8600 . . no
C6 C7 1.382(7) . . no
C9 C10 1.504(7) . . no
C10 C11 1.404(7) . . no
C10 C15 1.383(7) . . no
C11 C12 1.376(7) . . no
C12 C13 1.392(7) . . no
C13 C14 1.396(7) . . no
C14 C15 1.394(7) . . no
C17 C18 1.497(6) . . no
C18 C19 1.409(5) . . no
C18 C23 1.382(6) . . no
C19 C20 1.376(6) . . no
C20 C21 1.390(7) . . no
C21 C22 1.397(5) . . no
C22 C23 1.384(6) . . no
C3 H3 0.9300 . . no
C4 H4 0.9300 . . no
C7 H7 0.9300 . . no
C8 H8 0.9300 . . no
C11 H11 0.9300 . . no
C12 H12 0.9300 . . no
C15 H15 0.9300 . . no
C16 H16 0.9300 . . no
C19 H19 0.9300 . . no
C20 H20 0.9300 . . no
C23 H23 0.9300 . . no
C24 H24 0.9300 . . no

loop_
_geom_hbond_atom_site_label_D
_geom_hbond_atom_site_label_H
_geom_hbond_atom_site_label_A
_geom_hbond_distance_DH
_geom_hbond_distance_HA
_geom_hbond_distance_DA
_geom_hbond_angle_DHA
_geom_hbond_site_symmetry_A
_geom_hbond_publ_flag
N1 H1N N4 0.8600 2.1200 2.947(6) 162.00 2_767 yes
N3 H3N O1 0.8600 2.0600 2.910(5) 167.00 1_655 yes
N6 H6N O4 0.8600 1.9800 2.813(5) 164.00 2_566 yes
O1W H1W O3 0.84(5) 1.87(5) 2.698(4) 168.00 2_656 yes
O1W H2W N2 0.84(3) 2.04(3) 2.871(5) 167.00 1_554 yes
C15 H15 O1W 0.9300 2.4000 3.302(6) 162.00 2_656 yes
C23 H23 O3 0.9300 2.4200 3.053(5) 125.00 1_455 yes
C8 H8 Cg6 0.9300 2.4300 3.207(5) 141.00 1_656 yes
C20 H20 Cg2 0.9300 2.5200 3.286(5) 140.00 2_666 yes

loop_
_geom_torsion_atom_site_label_1
_geom_torsion_atom_site_label_2
_geom_torsion_atom_site_label_3
_geom_torsion_atom_site_label_4
_geom_torsion
_geom_torsion_site_symmetry_1
_geom_torsion_site_symmetry_2
_geom_torsion_site_symmetry_3
_geom_torsion_site_symmetry_4
_geom_torsion_publ_flag
O1W Eu1 O1 C1 -41.9(4) . . . . no
O3 Eu1 O1 C1 -101.0(4) . . . . no
O4 Eu1 O1 C1 -151.6(4) . . . . no
O5 Eu1 O1 C1 85.3(4) . . . . no
O7 Eu1 O1 C1 131.8(4) . . . . no
C9 Eu1 O1 C1 -126.2(4) . . . . no
C17 Eu1 O1 C1 108.8(4) . . . . no
N5 Eu1 O1 C1 -165.9(4) 1_655 . . . no
O2 Eu1 O1 C1 69.0(4) 2_556 . . . no
O5 Eu1 O1 C1 -1.5(4) 2_556 . . . no
O1 Eu1 O3 C9 -76.7(3) . . . . no
O1W Eu1 O3 C9 135.6(3) . . . . no
O4 Eu1 O3 C9 -6.2(2) . . . . no
O5 Eu1 O3 C9 -65.9(3) . . . . no
O7 Eu1 O3 C9 -0.1(3) . . . . no
C17 Eu1 O3 C9 -22.0(3) . . . . no
N5 Eu1 O3 C9 64.3(3) 1_655 . . . no
O2 Eu1 O3 C9 118.1(3) 2_556 . . . no
O5 Eu1 O3 C9 -149.0(3) 2_556 . . . no
O1 Eu1 O4 C9 101.8(3) . . . . no
O1W Eu1 O4 C9 -37.3(3) . . . . no
O3 Eu1 O4 C9 6.2(2) . . . . no
O5 Eu1 O4 C9 156.9(3) . . . . no
O7 Eu1 O4 C9 -168.6(3) . . . . no
C17 Eu1 O4 C9 176.9(3) . . . . no
N5 Eu1 O4 C9 -88.6(3) 1_655 . . . no
O2 Eu1 O4 C9 -130.5(3) 2_556 . . . no
O5 Eu1 O4 C9 61.2(3) 2_556 . . . no
O1 Eu1 O5 C17 110.9(2) . . . . no
O1 Eu1 O5 Eu1 -75.95(11) . . . 2_556 no
O1W Eu1 O5 C17 -108.9(2) . . . . no
O1W Eu1 O5 Eu1 64.27(14) . . . 2_556 no
O3 Eu1 O5 C17 99.3(2) . . . . no
O3 Eu1 O5 Eu1 -87.53(14) . . . 2_556 no
O4 Eu1 O5 C17 54.6(2) . . . . no
O4 Eu1 O5 Eu1 -132.20(10) . . . 2_556 no
O7 Eu1 O5 C17 7.2(2) . . . . no
O7 Eu1 O5 Eu1 -179.67(15) . . . 2_556 no
C9 Eu1 O5 C17 67.7(2) . . . . no
C9 Eu1 O5 Eu1 -119.16(13) . . . 2_556 no
C17 Eu1 O5 Eu1 173.2(2) . . . 2_556 no
N5 Eu1 O5 C17 -21.3(2) 1_655 . . . no
N5 Eu1 O5 Eu1 151.88(10) 1_655 . . 2_556 no
O2 Eu1 O5 C17 -83.0(2) 2_556 . . . no
O2 Eu1 O5 Eu1 90.14(11) 2_556 . . 2_556 no
O5 Eu1 O5 C17 -173.2(2) 2_556 . . . no
O5 Eu1 O5 Eu1 0.00(8) 2_556 . . 2_556 no
O1 Eu1 O7 C17 -71.7(3) . . . . no
O1W Eu1 O7 C17 103.1(3) . . . . no
O3 Eu1 O7 C17 -146.5(2) . . . . no
O4 Eu1 O7 C17 -141.7(3) . . . . no
O5 Eu1 O7 C17 -7.5(2) . . . . no
C9 Eu1 O7 C17 -146.6(3) . . . . no
N5 Eu1 O7 C17 147.1(3) 1_655 . . . no
O2 Eu1 O7 C17 62.5(3) 2_556 . . . no
O5 Eu1 O7 C17 -7.9(3) 2_556 . . . no
O1 Eu1 C9 O3 98.2(3) . . . . no
O1 Eu1 C9 O4 -70.5(3) . . . . no
O1W Eu1 C9 O3 -43.9(3) . . . . no
O1W Eu1 C9 O4 147.4(3) . . . . no
O3 Eu1 C9 O4 -168.7(4) . . . . no
O4 Eu1 C9 O3 168.7(4) . . . . no
O5 Eu1 C9 O3 138.8(2) . . . . no
O5 Eu1 C9 O4 -30.0(3) . . . . no
O7 Eu1 C9 O3 179.9(2) . . . . no
O7 Eu1 C9 O4 11.2(3) . . . . no
C17 Eu1 C9 O3 165.2(2) . . . . no
C17 Eu1 C9 O4 -3.6(3) . . . . no
N5 Eu1 C9 O3 -109.5(3) 1_655 . . . no
N5 Eu1 C9 O4 81.8(3) 1_655 . . . no
O2 Eu1 C9 O3 -106.5(3) 2_556 . . . no
O2 Eu1 C9 O4 84.8(3) 2_556 . . . no
O5 Eu1 C9 O3 35.3(3) 2_556 . . . no
O5 Eu1 C9 O4 -133.4(2) 2_556 . . . no
O1 Eu1 C17 O5 -61.90(19) . . . . no
O1 Eu1 C17 O7 104.7(3) . . . . no
O1W Eu1 C17 O5 93.6(2) . . . . no
O1W Eu1 C17 O7 -99.7(3) . . . . no
O3 Eu1 C17 O5 -117.5(2) . . . . no
O3 Eu1 C17 O7 49.1(3) . . . . no
O4 Eu1 C17 O5 -129.60(19) . . . . no
O4 Eu1 C17 O7 37.0(3) . . . . no
O5 Eu1 C17 O7 166.6(4) . . . . no
O7 Eu1 C17 O5 -166.6(4) . . . . no
C9 Eu1 C17 O5 -128.1(2) . . . . no
C9 Eu1 C17 O7 38.6(3) . . . . no
N5 Eu1 C17 O5 161.41(19) 1_655 . . . no
N5 Eu1 C17 O7 -32.0(3) 1_655 . . . no
O2 Eu1 C17 O5 84.6(2) 2_556 . . . no
O2 Eu1 C17 O7 -108.7(3) 2_556 . . . no
O5 Eu1 C17 O5 7.0(2) 2_556 . . . no
O5 Eu1 C17 O7 173.6(3) 2_556 . . . no
O1 Eu1 N5 C22 95.3(3) . . 1_655 1_655 no
O1 Eu1 N5 C24 -78.6(4) . . 1_655 1_655 no
O1W Eu1 N5 C22 -52.0(3) . . 1_655 1_655 no
O1W Eu1 N5 C24 134.1(4) . . 1_655 1_655 no
O3 Eu1 N5 C22 30.1(3) . . 1_655 1_655 no
O3 Eu1 N5 C24 -143.8(4) . . 1_655 1_655 no
O4 Eu1 N5 C22 81.0(3) . . 1_655 1_655 no
O4 Eu1 N5 C24 -92.9(4) . . 1_655 1_655 no
O5 Eu1 N5 C22 -177.7(3) . . 1_655 1_655 no
O5 Eu1 N5 C24 8.3(4) . . 1_655 1_655 no
O7 Eu1 N5 C22 160.8(3) . . 1_655 1_655 no
O7 Eu1 N5 C24 -13.1(4) . . 1_655 1_655 no
C9 Eu1 N5 C22 54.1(3) . . 1_655 1_655 no
C9 Eu1 N5 C24 -119.8(4) . . 1_655 1_655 no
C17 Eu1 N5 C22 173.5(3) . . 1_655 1_655 no
C17 Eu1 N5 C24 -0.5(4) . . 1_655 1_655 no
O1 Eu1 O2 C1 -32.4(4) . . 2_556 2_556 no
O1W Eu1 O2 C1 110.2(4) . . 2_556 2_556 no
O3 Eu1 O2 C1 128.5(4) . . 2_556 2_556 no
O4 Eu1 O2 C1 -138.8(4) . . 2_556 2_556 no
O5 Eu1 O2 C1 -49.1(4) . . 2_556 2_556 no
O7 Eu1 O2 C1 -100.2(4) . . 2_556 2_556 no
C9 Eu1 O2 C1 179.3(4) . . 2_556 2_556 no
C17 Eu1 O2 C1 -76.7(4) . . 2_556 2_556 no
O1 Eu1 O5 Eu1 68.88(9) . . 2_556 2_556 no
O1W Eu1 O5 Eu1 -135.13(11) . . 2_556 2_556 no
O3 Eu1 O5 Eu1 147.50(8) . . 2_556 2_556 no
O4 Eu1 O5 Eu1 108.30(11) . . 2_556 2_556 no
O5 Eu1 O5 Eu1 0.00(8) . . 2_556 2_556 no
O7 Eu1 O5 Eu1 0.32(15) . . 2_556 2_556 no
C9 Eu1 O5 Eu1 133.18(11) . . 2_556 2_556 no
C17 Eu1 O5 Eu1 -2.96(10) . . 2_556 2_556 no
Eu1 O1 C1 O2 -58.8(6) . . . . no
Eu1 O1 C1 C2 121.7(4) . . . . no
Eu1 O2 C1 O1 14.6(7) 2_556 . . . no
Eu1 O2 C1 C2 -166.0(3) 2_556 . . . no
Eu1 O3 C9 O4 12.0(5) . . . . no
Eu1 O3 C9 C10 -164.6(4) . . . . no
Eu1 O4 C9 O3 -10.5(4) . . . . no
Eu1 O4 C9 C10 166.1(4) . . . . no
Eu1 O5 C17 O7 -12.0(3) . . . . no
Eu1 O5 C17 C18 168.1(3) . . . . no
Eu1 O7 C17 O5 15.3(4) . . . . no
Eu1 O7 C17 C18 -164.8(3) . . . . no
C8 N1 C6 C5 -0.7(5) . . . . no
C8 N1 C6 C7 -179.8(5) . . . . no
C6 N1 C8 N2 0.1(6) . . . . no
C8 N2 C5 C4 175.7(5) . . . . no
C8 N2 C5 C6 -1.0(5) . . . . no
C5 N2 C8 N1 0.6(6) . . . . no
C16 N3 C14 C13 -0.7(5) . . . . no
C16 N3 C14 C15 177.2(5) . . . . no
C14 N3 C16 N4 1.3(5) . . . . no
C16 N4 C13 C12 -177.4(5) . . . . no
C16 N4 C13 C14 0.8(5) . . . . no
C13 N4 C16 N3 -1.3(5) . . . . no
C24 N5 C22 C21 -0.7(4) . . . . no
C24 N5 C22 C23 -178.3(4) . . . . no
Eu1 N5 C22 C21 -175.8(2) 1_455 . . . no
Eu1 N5 C22 C23 6.6(6) 1_455 . . . no
C22 N5 C24 N6 0.8(5) . . . . no
Eu1 N5 C24 N6 175.9(3) 1_455 . . . no
C24 N6 C21 C20 178.0(4) . . . . no
C24 N6 C21 C22 0.2(4) . . . . no
C21 N6 C24 N5 -0.6(5) . . . . no
O1 C1 C2 C3 179.4(4) . . . . no
O1 C1 C2 C7 -0.2(7) . . . . no
O2 C1 C2 C3 -0.1(7) . . . . no
O2 C1 C2 C7 -179.7(4) . . . . no
C1 C2 C3 C4 -178.2(5) . . . . no
C7 C2 C3 C4 1.4(8) . . . . no
C1 C2 C7 C6 179.2(4) . . . . no
C3 C2 C7 C6 -0.4(7) . . . . no
C2 C3 C4 C5 -0.1(8) . . . . no
C3 C4 C5 N2 -178.5(5) . . . . no
C3 C4 C5 C6 -2.1(7) . . . . no
N2 C5 C6 N1 1.1(5) . . . . no
N2 C5 C6 C7 -179.8(4) . . . . no
C4 C5 C6 N1 -176.0(4) . . . . no
C4 C5 C6 C7 3.2(7) . . . . no
N1 C6 C7 C2 177.1(5) . . . . no
C5 C6 C7 C2 -1.9(7) . . . . no
O3 C9 C10 C11 -178.9(4) . . . . no
O3 C9 C10 C15 3.8(7) . . . . no
O4 C9 C10 C11 4.6(7) . . . . no
O4 C9 C10 C15 -172.8(4) . . . . no
C9 C10 C11 C12 -175.1(4) . . . . no
C15 C10 C11 C12 2.2(7) . . . . no
C9 C10 C15 C14 174.7(4) . . . . no
C11 C10 C15 C14 -2.6(7) . . . . no
C10 C11 C12 C13 -0.4(7) . . . . no
C11 C12 C13 N4 177.3(5) . . . . no
C11 C12 C13 C14 -0.8(7) . . . . no
N4 C13 C14 N3 -0.1(5) . . . . no
N4 C13 C14 C15 -178.2(4) . . . . no
C12 C13 C14 N3 178.4(4) . . . . no
C12 C13 C14 C15 0.2(7) . . . . no
N3 C14 C15 C10 -176.1(5) . . . . no
C13 C14 C15 C10 1.5(7) . . . . no
O5 C17 C18 C19 -160.7(3) . . . . no
O5 C17 C18 C23 21.8(5) . . . . no
O7 C17 C18 C19 19.4(5) . . . . no
O7 C17 C18 C23 -158.2(4) . . . . no
C17 C18 C19 C20 -176.4(4) . . . . no
C23 C18 C19 C20 1.0(6) . . . . no
C17 C18 C23 C22 175.6(3) . . . . no
C19 C18 C23 C22 -1.9(5) . . . . no
C18 C19 C20 C21 0.4(6) . . . . no
C19 C20 C21 N6 -178.6(4) . . . . no
C19 C20 C21 C22 -1.1(6) . . . . no
N6 C21 C22 N5 0.3(4) . . . . no
N6 C21 C22 C23 178.3(3) . . . . no
C20 C21 C22 N5 -177.8(4) . . . . no
C20 C21 C22 C23 0.2(6) . . . . no
N5 C22 C23 C18 178.7(4) . . . . no
C21 C22 C23 C18 1.3(5) . . . . no
